data_7132935
loop_
_publ_author_name
'Gilbert-Bass, Kito'
'Stennett, Cary R.'
'Grotjahn, Robin'
'Ziller, Joseph W.'
'Furche, Filipp'
'Evans, William J.'

_publ_section_title
;
 Exploring sulfur donor atom coordination chemistry with La(II), Nd(II),
 and Tm(II) using a terphenylthiolate ligand.
;
_journal_issue 34
_journal_name_full 'Chemical communications (Cambridge, England)'
_journal_page_first 4601
_journal_page_last 4604
_journal_paper_doi 10.1039/d4cc01037j
_journal_volume 60
_journal_year 2024
_chemical_formula_moiety 'C72 H98 I Nd S2'
_chemical_formula_sum 'C72 H98 I Nd S2'
_chemical_formula_weight 1298.76
_chemical_melting_point ?
_chemical_properties_physical Air-sensitive,Moisture-sensitive,Oxygen-sensitive
_space_group_crystal_system triclinic
_space_group_IT_number 2
_space_group_name_Hall '-P 1'
_space_group_name_H-M_alt 'P -1'
_atom_sites_solution_hydrogens geom
_atom_sites_solution_primary direct
_atom_sites_solution_secondary difmap
_audit_creation_date 2023-12-03
_audit_creation_method
;
Olex2 1.5
(compiled 2023.08.24 svn.re1ec1418 for OlexSys, GUI svn.r6817)

Dolomanov, O.V., Bourhis, L.J., Gildea, R.J, Howard, J.A.K. & Puschmann, H.
 (2009), J. Appl. Cryst. 42, 339-341.

Sheldrick, G.M. (2008). Acta Cryst. A64, 112-122.

Sheldrick, G.M. (2015). Acta Cryst. A71, 3-8.
;
_audit_update_record
;
2023-12-03 deposited with the CCDC.	2024-03-28 downloaded from the CCDC.
;
_cell_angle_alpha 102.4330(10)
_cell_angle_beta 94.7210(10)
_cell_angle_gamma 99.2870(10)
_cell_formula_units_Z 2
_cell_length_a 13.3492(8)
_cell_length_b 14.1047(8)
_cell_length_c 18.6556(11)
_cell_measurement_reflns_used 9839
_cell_measurement_temperature 133.15
_cell_measurement_theta_max 30.44
_cell_measurement_theta_min 2.36
_cell_volume 3360.2(3)
_computing_cell_refinement 'Bruker SAINT 8.34a, 2013'
_computing_data_collection 'Bruker APEX2 2014.11-0, 2014'
_computing_data_reduction 'Bruker SAINT 8.34a, 2013'
_computing_molecular_graphics 'Olex2 1.5 (Dolomanov et al., 2009)'
_computing_publication_material 'Olex2 1.5 (Dolomanov et al., 2009)'
_computing_structure_refinement 'SHELXL-2014/7 (Sheldrick, 2014)'
_computing_structure_solution 'Bruker SHELXTL 2014/4 (XT)'
_diffrn_ambient_temperature 133.15
_diffrn_measured_fraction_theta_full 1.000
_diffrn_measured_fraction_theta_max 0.960
_diffrn_measurement_device_type 'Bruker SMART APEX-II CCD'
_diffrn_measurement_method '\f and \w scans'
_diffrn_radiation_monochromator graphite
_diffrn_radiation_type MoK\a
_diffrn_radiation_wavelength 0.71073
_diffrn_reflns_av_R_equivalents 0.0422
_diffrn_reflns_av_unetI/netI 0.0469
_diffrn_reflns_Laue_measured_fraction_full 1.000
_diffrn_reflns_Laue_measured_fraction_max 0.960
_diffrn_reflns_limit_h_max 18
_diffrn_reflns_limit_h_min -18
_diffrn_reflns_limit_k_max 19
_diffrn_reflns_limit_k_min -20
_diffrn_reflns_limit_l_max 26
_diffrn_reflns_limit_l_min -26
_diffrn_reflns_number 68604
_diffrn_reflns_point_group_measured_fraction_full 1.000
_diffrn_reflns_point_group_measured_fraction_max 0.960
_diffrn_reflns_theta_full 25.242
_diffrn_reflns_theta_max 30.534
_diffrn_reflns_theta_min 1.504
_diffrn_source 'fine-focus sealed tube'
_diffrn_source_current 30.0
_diffrn_source_power 1.5
_diffrn_source_voltage 50.0
_diffrn_standards_number 0
_exptl_absorpt_coefficient_mu 1.332
_exptl_absorpt_correction_T_max 0.7461
_exptl_absorpt_correction_T_min 0.7010
_exptl_absorpt_correction_type multi-scan
_exptl_absorpt_process_details
;
SADABS-2014/5 (Bruker,2014/5) was used for absorption correction.
wR2(int) was 0.0493 before and 0.0460 after correction.
The Ratio of minimum to maximum transmission is 0.9396.
The \l/2 correction factor is 0.00150.
;
_exptl_crystal_colour green
_exptl_crystal_colour_primary green
_exptl_crystal_density_diffrn 1.284
_exptl_crystal_density_meas ?
_exptl_crystal_density_method 'not measured'
_exptl_crystal_description block
_exptl_crystal_F_000 1350
_exptl_crystal_size_max 0.253
_exptl_crystal_size_mid 0.233
_exptl_crystal_size_min 0.142
_refine_diff_density_max 1.412
_refine_diff_density_min -1.401
_refine_diff_density_rms 0.103
_refine_ls_extinction_method none
_refine_ls_goodness_of_fit_ref 1.023
_refine_ls_hydrogen_treatment constr
_refine_ls_matrix_type full
_refine_ls_number_parameters 872
_refine_ls_number_reflns 19753
_refine_ls_number_restraints 468
_refine_ls_restrained_S_all 1.019
_refine_ls_R_factor_all 0.0504
_refine_ls_R_factor_gt 0.0344
_refine_ls_shift/su_max 0.003
_refine_ls_shift/su_mean 0.000
_refine_ls_structure_factor_coef Fsqd
_refine_ls_weighting_details 'w=1/[\s^2^(Fo^2^)+(0.0345P)^2^+2.2273P] where P=(Fo^2^+2Fc^2^)/3'
_refine_ls_weighting_scheme calc
_refine_ls_wR_factor_gt 0.0744
_refine_ls_wR_factor_ref 0.0809
_reflns_Friedel_coverage 0.000
_reflns_number_gt 15869
_reflns_number_total 19753
_reflns_threshold_expression 'I > 2\s(I)'
_cod_data_source_file d4cc01037j2.cif
_cod_data_source_block crs281
_cod_depositor_comments
;
The following automatic conversions were performed:

data item '_chemical_melting_point' value 'not measured' was changed
to '?' -- the value is undefined or not given.

data item '_exptl_crystal_density_meas' value 'not measured' was
changed to '?' -- the value is perceived as not measured.

Automatic conversion script
Id: cif_fix_values 8170 2020-07-09 18:12:32Z antanas 

 Adding full bibliography for 7132934--7132940.cif.
;
_cod_database_code 7132935
_shelx_space_group_comment
;
The symmetry employed for this shelxl refinement is uniquely defined
by the following loop, which should always be used as a source of
symmetry information in preference to the above space-group names.
They are only intended as comments.
;
_shelx_estimated_absorpt_t_max 0.833
_shelx_estimated_absorpt_t_min 0.729
_olex2_refinement_description
;
1. Fixed Uiso
 At 1.2 times of:
  All C(H) groups, All C(H,H) groups
 At 1.5 times of:
  All C(H,H,H) groups
2. Restrained distances
 C70A-C63A = C70-C63
 1.54 with sigma of 0.01
 C71A-C70A = C71-C70
 1.54 with sigma of 0.01
 C53A-C52 = C53-C52
 1.54 with sigma of 0.01
3. Uiso/Uaniso restraints and constraints
C59 \\sim C59A \\sim C60 \\sim C60A \\sim C61 \\sim C61A \\sim C62 \\sim C62A
\\sim C63 \\sim C63A \\sim C64 \\sim C64A \\sim C65 \\sim C65A \\sim C66 \\sim
C66A \\sim C67 \\sim C67A \\sim C68 \\sim C68A \\sim C69 \\sim C69A \\sim C70
\\sim C70A \\sim C71 \\sim C71A \\sim C72 \\sim C72A: within 2A with sigma of
0.005 and sigma for terminal atoms of 0.01 within 2A
C16 \\sim C17 \\sim C17A \\sim C18 \\sim C18A: within 2A with sigma of 0.005
and sigma for terminal atoms of 0.01 within 2A
C52 \\sim C53 \\sim C53A \\sim C54: within 2A with sigma of 0.005 and sigma for
terminal atoms of 0.01 within 2A
4. Others
 Sof(H52A)=Sof(C53A)=Sof(H53D)=Sof(H53E)=Sof(H53F)=1-FVAR(1)
 Sof(H52)=Sof(C53)=Sof(H53A)=Sof(H53B)=Sof(H53C)=FVAR(1)
 Fixed Sof: H16(0.6) H16A(0.4) C17(0.6) H17A(0.6) H17B(0.6) H17C(0.6)
 C17A(0.4) H17D(0.4) H17E(0.4) H17F(0.4) C18(0.6) H18A(0.6) H18B(0.6) H18C(0.6)
 C18A(0.4) H18D(0.4) H18E(0.4) H18F(0.4) C59(0.75) C59A(0.25) C60(0.75)
 H60(0.75) C60A(0.25) H60A(0.25) C61(0.75) C61A(0.25) C62(0.75) H62(0.75)
 C62A(0.25) H62A(0.25) C63(0.75) C63A(0.25) C64(0.75) H64(0.75) C64A(0.25)
 H64A(0.25) C65(0.75) H65A(0.75) H65B(0.75) H65C(0.75) C65A(0.25) H65D(0.25)
 H65E(0.25) H65F(0.25) C66(0.75) H66A(0.75) H66B(0.75) H66C(0.75) C66A(0.25)
 H66D(0.25) H66E(0.25) H66F(0.25) C67(0.75) H67(0.75) C67A(0.25) H67A(0.25)
 C68(0.75) H68A(0.75) H68B(0.75) H68C(0.75) C68A(0.25) H68D(0.25) H68E(0.25)
 H68F(0.25) C69(0.75) H69A(0.75) H69B(0.75) H69C(0.75) C69A(0.25) H69D(0.25)
 H69E(0.25) H69F(0.25) C70(0.75) H70(0.75) C70A(0.25) H70A(0.25) C71(0.75)
 H71A(0.75) H71B(0.75) H71C(0.75) C71A(0.25) H71D(0.25) H71E(0.25) H71F(0.25)
 C72(0.75) H72A(0.75) H72B(0.75) H72C(0.75) C72A(0.25) H72D(0.25) H72E(0.25)
 H72F(0.25)
5.a Ternary CH refined with riding coordinates:
 C13(H13), C16(H16), C16(H16A), C19(H19), C28(H28), C31(H31), C34(H34),
 C49(H49), C52(H52), C52(H52A), C55(H55), C64(H64), C64A(H64A), C67(H67),
 C67A(H67A), C70(H70), C70A(H70A)
5.b Aromatic/amide H refined with riding coordinates:
 C3(H3), C4(H4), C5(H5), C9(H9), C11(H11), C24(H24), C26(H26), C39(H39),
 C40(H40), C41(H41), C45(H45), C47(H47), C60(H60), C60A(H60A), C62(H62),
 C62A(H62A)
5.c Idealised Me refined as rotating group:
 C14(H14A,H14B,H14C), C15(H15A,H15B,H15C), C17(H17A,H17B,H17C), C17A(H17D,H17E,
 H17F), C18(H18A,H18B,H18C), C18A(H18D,H18E,H18F), C20(H20A,H20B,H20C),
 C21(H21A,H21B,H21C), C29(H29A,H29B,H29C), C30(H30A,H30B,H30C), C32(H32A,H32B,
 H32C), C33(H33A,H33B,H33C), C35(H35A,H35B,H35C), C36(H36A,H36B,H36C), C50(H50A,
 H50B,H50C), C51(H51A,H51B,H51C), C53(H53A,H53B,H53C), C53A(H53D,H53E,H53F),
 C54(H54A,H54B,H54C), C56(H56A,H56B,H56C), C57(H57A,H57B,H57C), C65(H65A,H65B,
 H65C), C65A(H65D,H65E,H65F), C66(H66A,H66B,H66C), C66A(H66D,H66E,H66F),
 C68(H68A,H68B,H68C), C68A(H68D,H68E,H68F), C69(H69A,H69B,H69C), C69A(H69D,H69E,
 H69F), C71(H71A,H71B,H71C), C71A(H71D,H71E,H71F), C72(H72A,H72B,H72C),
 C72A(H72D,H72E,H72F)
;
_olex2_submission_special_instructions 'No special instructions were received'

loop_
_space_group_symop_operation_xyz
'x, y, z'
'-x, -y, -z'

loop_
_atom_site_label
_atom_site_type_symbol
_atom_site_fract_x
_atom_site_fract_y
_atom_site_fract_z
_atom_site_U_iso_or_equiv
_atom_site_adp_type
_atom_site_occupancy
_atom_site_site_symmetry_order
_atom_site_calc_flag
_atom_site_refinement_flags_posn
_atom_site_refinement_flags_adp
_atom_site_refinement_flags_occupancy
_atom_site_disorder_assembly
_atom_site_disorder_group
Nd1 Nd 0.27575(2) 0.64391(2) 0.31405(2) 0.01299(3) Uani 1 1 d . . . . .
I1 I 0.22502(2) 0.73085(2) 0.46876(2) 0.02588(5) Uani 1 1 d . . . . .
S1 S 0.41245(4) 0.75410(4) 0.24583(3) 0.01710(11) Uani 1 1 d . . . . .
S2 S 0.17080(4) 0.45399(4) 0.25826(3) 0.01497(11) Uani 1 1 d . . . . .
C1 C 0.37006(17) 0.84174(16) 0.20148(12) 0.0145(4) Uani 1 1 d . . . . .
C2 C 0.26607(17) 0.84815(16) 0.19229(12) 0.0149(4) Uani 1 1 d . . . . .
C3 C 0.23376(18) 0.91604(17) 0.15599(13) 0.0189(5) Uani 1 1 d . . . . .
H3 H 0.163146 0.919214 0.149446 0.023 Uiso 1 1 calc R U . . .
C4 C 0.30427(19) 0.97949(18) 0.12913(14) 0.0222(5) Uani 1 1 d . . . . .
H4 H 0.282149 1.026206 0.104543 0.027 Uiso 1 1 calc R U . . .
C5 C 0.40679(18) 0.97393(18) 0.13854(14) 0.0204(5) Uani 1 1 d . . . . .
H5 H 0.454792 1.017577 0.120395 0.024 Uiso 1 1 calc R U . . .
C6 C 0.44140(17) 0.90574(16) 0.17406(13) 0.0156(4) Uani 1 1 d . . . . .
C7 C 0.19099(16) 0.77969(16) 0.22135(13) 0.0149(4) Uani 1 1 d . . . . .
C8 C 0.15375(16) 0.68265(16) 0.17863(13) 0.0148(4) Uani 1 1 d . . . . .
C9 C 0.08290(16) 0.61987(17) 0.20604(13) 0.0166(4) Uani 1 1 d . . . . .
H9 H 0.059775 0.553995 0.178117 0.020 Uiso 1 1 calc R U . . .
C10 C 0.04459(17) 0.65031(17) 0.27320(14) 0.0182(5) Uani 1 1 d . . . . .
C11 C 0.08086(18) 0.74683(18) 0.31302(14) 0.0193(5) Uani 1 1 d . . . . .
H11 H 0.055470 0.768939 0.358601 0.023 Uiso 1 1 calc R U . . .
C12 C 0.15326(17) 0.81310(17) 0.28900(13) 0.0167(4) Uani 1 1 d . . . . .
C13 C 0.17989(19) 0.65104(17) 0.10019(13) 0.0191(5) Uani 1 1 d . . . . .
H13 H 0.245325 0.693901 0.095604 0.023 Uiso 1 1 calc R U . . .
C14 C 0.1924(2) 0.5435(2) 0.07785(15) 0.0298(6) Uani 1 1 d . . . . .
H14A H 0.243238 0.530554 0.113806 0.045 Uiso 1 1 calc R U . . .
H14B H 0.215410 0.530504 0.028701 0.045 Uiso 1 1 calc R U . . .
H14C H 0.126748 0.500200 0.076694 0.045 Uiso 1 1 calc R U . . .
C15 C 0.0945(2) 0.6696(2) 0.04748(15) 0.0332(6) Uani 1 1 d . . . . .
H15A H 0.029541 0.628580 0.051599 0.050 Uiso 1 1 calc R U . . .
H15B H 0.110792 0.652662 -0.003448 0.050 Uiso 1 1 calc R U . . .
H15C H 0.088595 0.739431 0.060659 0.050 Uiso 1 1 calc R U . . .
C16 C -0.03828(19) 0.58086(19) 0.29786(16) 0.0254(5) Uani 1 1 d . U . . .
H16 H -0.013214 0.517341 0.295767 0.030 Uiso 0.6 1 calc R U P A 1
H16A H -0.002856 0.541169 0.326707 0.030 Uiso 0.4 1 calc R U P B 2
C17 C -0.0646(5) 0.6154(5) 0.3757(4) 0.0442(15) Uani 0.6 1 d . U P C 1
H17A H -0.003358 0.625415 0.411262 0.066 Uiso 0.6 1 calc R U P C 1
H17B H -0.117752 0.565446 0.386235 0.066 Uiso 0.6 1 calc R U P C 1
H17C H -0.089582 0.677805 0.379981 0.066 Uiso 0.6 1 calc R U P C 1
C17A C -0.0992(8) 0.6392(8) 0.3496(6) 0.050(2) Uani 0.4 1 d . U P C 2
H17D H -0.153845 0.593903 0.363561 0.074 Uiso 0.4 1 calc R U P C 2
H17E H -0.129321 0.684440 0.324836 0.074 Uiso 0.4 1 calc R U P C 2
H17F H -0.054142 0.677310 0.394079 0.074 Uiso 0.4 1 calc R U P C 2
C18 C -0.1370(5) 0.5574(5) 0.2421(4) 0.0527(16) Uani 0.6 1 d . U P C 1
H18A H -0.186132 0.505085 0.253902 0.079 Uiso 0.6 1 calc R U P C 1
H18B H -0.119990 0.535322 0.191845 0.079 Uiso 0.6 1 calc R U P C 1
H18C H -0.167009 0.616922 0.245500 0.079 Uiso 0.6 1 calc R U P C 1
C18A C -0.1039(7) 0.5096(7) 0.2339(6) 0.0410(19) Uani 0.4 1 d . U P C 2
H18D H -0.160868 0.471987 0.251880 0.061 Uiso 0.4 1 calc R U P C 2
H18E H -0.063127 0.464199 0.208205 0.061 Uiso 0.4 1 calc R U P C 2
H18F H -0.130807 0.545923 0.199732 0.061 Uiso 0.4 1 calc R U P C 2
C19 C 0.18434(19) 0.92069(18) 0.33162(14) 0.0219(5) Uani 1 1 d . . . . .
H19 H 0.183902 0.961692 0.294066 0.026 Uiso 1 1 calc R U . . .
C20 C 0.2929(2) 0.94500(19) 0.37234(15) 0.0250(5) Uani 1 1 d . . . . .
H20A H 0.295619 0.910557 0.412619 0.037 Uiso 1 1 calc R U . . .
H20B H 0.312034 1.016409 0.392730 0.037 Uiso 1 1 calc R U . . .
H20C H 0.340701 0.923590 0.337731 0.037 Uiso 1 1 calc R U . . .
C21 C 0.1099(2) 0.9545(2) 0.38516(16) 0.0314(6) Uani 1 1 d . . . . .
H21A H 0.113823 0.921838 0.426408 0.047 Uiso 1 1 calc R U . . .
H21B H 0.040169 0.937080 0.359316 0.047 Uiso 1 1 calc R U . . .
H21C H 0.127816 1.026216 0.404183 0.047 Uiso 1 1 calc R U . . .
C22 C 0.55316(17) 0.90088(16) 0.18107(13) 0.0156(4) Uani 1 1 d . . . . .
C23 C 0.61776(18) 0.95309(17) 0.24560(13) 0.0190(5) Uani 1 1 d . . . . .
C24 C 0.72014(18) 0.94342(18) 0.25082(14) 0.0215(5) Uani 1 1 d . . . . .
H24 H 0.764055 0.978525 0.294327 0.026 Uiso 1 1 calc R U . . .
C25 C 0.76053(18) 0.88486(18) 0.19534(13) 0.0192(5) Uani 1 1 d . . . . .
C26 C 0.69580(18) 0.83587(18) 0.13143(13) 0.0190(5) Uani 1 1 d . . . . .
H26 H 0.722421 0.796131 0.092371 0.023 Uiso 1 1 calc R U . . .
C27 C 0.59237(17) 0.84342(17) 0.12297(13) 0.0166(4) Uani 1 1 d . . . . .
C28 C 0.57788(19) 1.01941(19) 0.30780(14) 0.0255(6) Uani 1 1 d . . . . .
H28 H 0.504181 0.991273 0.307912 0.031 Uiso 1 1 calc R U . . .
C29 C 0.6340(3) 1.0249(2) 0.38410(16) 0.0409(8) Uani 1 1 d . . . . .
H29A H 0.703175 1.063438 0.388860 0.061 Uiso 1 1 calc R U . . .
H29B H 0.638082 0.957963 0.389535 0.061 Uiso 1 1 calc R U . . .
H29C H 0.596579 1.056649 0.422651 0.061 Uiso 1 1 calc R U . . .
C30 C 0.5841(3) 1.1234(2) 0.29611(18) 0.0400(7) Uani 1 1 d . . . . .
H30A H 0.559113 1.164524 0.337672 0.060 Uiso 1 1 calc R U . . .
H30B H 0.541915 1.121279 0.250040 0.060 Uiso 1 1 calc R U . . .
H30C H 0.655293 1.151490 0.293062 0.060 Uiso 1 1 calc R U . . .
C31 C 0.87304(18) 0.8775(2) 0.20599(14) 0.0246(5) Uani 1 1 d . . . . .
H31 H 0.890574 0.876003 0.258834 0.030 Uiso 1 1 calc R U . . .
C32 C 0.8991(2) 0.7851(2) 0.15833(19) 0.0380(7) Uani 1 1 d . . . . .
H32A H 0.891489 0.788599 0.106308 0.057 Uiso 1 1 calc R U . . .
H32B H 0.852871 0.726804 0.164553 0.057 Uiso 1 1 calc R U . . .
H32C H 0.969891 0.780351 0.173381 0.057 Uiso 1 1 calc R U . . .
C33 C 0.9391(2) 0.9690(2) 0.19255(19) 0.0357(7) Uani 1 1 d . . . . .
H33A H 1.011434 0.965512 0.202810 0.053 Uiso 1 1 calc R U . . .
H33B H 0.924234 1.028049 0.225265 0.053 Uiso 1 1 calc R U . . .
H33C H 0.924176 0.972290 0.140922 0.053 Uiso 1 1 calc R U . . .
C34 C 0.52661(18) 0.78814(18) 0.05150(13) 0.0197(5) Uani 1 1 d . . . . .
H34 H 0.456164 0.802869 0.055244 0.024 Uiso 1 1 calc R U . . .
C35 C 0.5185(3) 0.6774(2) 0.03976(16) 0.0363(7) Uani 1 1 d . . . . .
H35A H 0.472881 0.644263 -0.005666 0.055 Uiso 1 1 calc R U . . .
H35B H 0.490970 0.655866 0.081902 0.055 Uiso 1 1 calc R U . . .
H35C H 0.586484 0.660480 0.035431 0.055 Uiso 1 1 calc R U . . .
C36 C 0.5654(2) 0.8243(2) -0.01436(14) 0.0306(6) Uani 1 1 d . . . . .
H36A H 0.635264 0.812474 -0.018737 0.046 Uiso 1 1 calc R U . . .
H36B H 0.565118 0.895156 -0.006991 0.046 Uiso 1 1 calc R U . . .
H36C H 0.520824 0.788440 -0.059664 0.046 Uiso 1 1 calc R U . . .
C37 C 0.22076(16) 0.35461(16) 0.28180(12) 0.0133(4) Uani 1 1 d . . . . .
C38 C 0.31728(17) 0.37044(16) 0.32306(12) 0.0147(4) Uani 1 1 d . . . . .
C39 C 0.35691(19) 0.29093(17) 0.33914(13) 0.0198(5) Uani 1 1 d . . . . .
H39 H 0.422336 0.302240 0.366971 0.024 Uiso 1 1 calc R U . . .
C40 C 0.30197(19) 0.19548(18) 0.31501(14) 0.0228(5) Uani 1 1 d . . . . .
H40 H 0.329850 0.141289 0.325260 0.027 Uiso 1 1 calc R U . . .
C41 C 0.20566(19) 0.18012(17) 0.27565(14) 0.0210(5) Uani 1 1 d . . . . .
H41 H 0.167460 0.114799 0.259764 0.025 Uiso 1 1 calc R U . . .
C42 C 0.16352(17) 0.25807(16) 0.25881(13) 0.0154(4) Uani 1 1 d . . . . .
C43 C 0.37806(16) 0.47260(16) 0.34740(12) 0.0142(4) Uani 1 1 d . . . . .
C44 C 0.37993(17) 0.52818(16) 0.42044(12) 0.0146(4) Uani 1 1 d . . . . .
C45 C 0.43862(17) 0.62359(17) 0.44047(13) 0.0164(4) Uani 1 1 d . . . . .
H45 H 0.438295 0.662433 0.488822 0.020 Uiso 1 1 calc R U . . .
C46 C 0.49758(17) 0.66385(17) 0.39217(13) 0.0161(4) Uani 1 1 d . . . . .
C47 C 0.49595(17) 0.60578(17) 0.32070(13) 0.0162(4) Uani 1 1 d . . . . .
H47 H 0.535722 0.632051 0.287130 0.019 Uiso 1 1 calc R U . . .
C48 C 0.43801(17) 0.51100(17) 0.29737(12) 0.0150(4) Uani 1 1 d . . . . .
C49 C 0.32864(18) 0.48086(17) 0.47753(13) 0.0186(5) Uani 1 1 d . . . . .
H49 H 0.350799 0.415611 0.472936 0.022 Uiso 1 1 calc R U . . .
C50 C 0.3634(2) 0.53744(19) 0.55719(13) 0.0233(5) Uani 1 1 d . . . . .
H50A H 0.438087 0.547983 0.566661 0.035 Uiso 1 1 calc R U . . .
H50B H 0.333179 0.499322 0.590775 0.035 Uiso 1 1 calc R U . . .
H50C H 0.341143 0.601433 0.565436 0.035 Uiso 1 1 calc R U . . .
C51 C 0.21120(19) 0.4579(2) 0.46492(14) 0.0248(5) Uani 1 1 d . . . . .
H51A H 0.184626 0.518491 0.482705 0.037 Uiso 1 1 calc R U . . .
H51B H 0.185830 0.408493 0.492010 0.037 Uiso 1 1 calc R U . . .
H51C H 0.188239 0.432233 0.411994 0.037 Uiso 1 1 calc R U . . .
C52 C 0.56773(18) 0.76413(18) 0.41567(14) 0.0215(5) Uani 1 1 d D U . . .
H52 H 0.567834 0.796623 0.373026 0.026 Uiso 0.60(4) 1 calc R U P D 1
H52A H 0.556150 0.796221 0.373614 0.026 Uiso 0.40(4) 1 calc R U P D 2
C53 C 0.6779(5) 0.7558(9) 0.4404(10) 0.033(2) Uani 0.60(4) 1 d D U P D 1
H53A H 0.722366 0.820570 0.448275 0.050 Uiso 0.60(4) 1 calc R U P D 1
H53B H 0.701536 0.708227 0.402087 0.050 Uiso 0.60(4) 1 calc R U P D 1
H53C H 0.680117 0.733455 0.486626 0.050 Uiso 0.60(4) 1 calc R U P D 1
C53A C 0.6781(8) 0.7447(13) 0.4138(14) 0.038(3) Uani 0.40(4) 1 d D U P D 2
H53D H 0.726349 0.807726 0.428548 0.057 Uiso 0.40(4) 1 calc R U P D 2
H53E H 0.686661 0.710972 0.363571 0.057 Uiso 0.40(4) 1 calc R U P D 2
H53F H 0.691499 0.703180 0.448066 0.057 Uiso 0.40(4) 1 calc R U P D 2
C54 C 0.5372(3) 0.8324(2) 0.48163(17) 0.0450(9) Uani 1 1 d . U . . .
H54A H 0.548374 0.806716 0.525864 0.067 Uiso 1 1 calc R U . . .
H54B H 0.464783 0.836061 0.472234 0.067 Uiso 1 1 calc R U . . .
H54C H 0.578806 0.898527 0.489364 0.067 Uiso 1 1 calc R U . . .
C55 C 0.44714(19) 0.44630(18) 0.22258(13) 0.0193(5) Uani 1 1 d . . . . .
H55 H 0.381454 0.398029 0.206001 0.023 Uiso 1 1 calc R U . . .
C56 C 0.5328(2) 0.3876(2) 0.23129(16) 0.0338(7) Uani 1 1 d . . . . .
H56A H 0.597605 0.433512 0.249960 0.051 Uiso 1 1 calc R U . . .
H56B H 0.538933 0.345687 0.183199 0.051 Uiso 1 1 calc R U . . .
H56C H 0.516740 0.346194 0.266271 0.051 Uiso 1 1 calc R U . . .
C57 C 0.4664(2) 0.5032(2) 0.16275(14) 0.0289(6) Uani 1 1 d . . . . .
H57A H 0.417371 0.547885 0.162357 0.043 Uiso 1 1 calc R U . . .
H57B H 0.457991 0.456558 0.114470 0.043 Uiso 1 1 calc R U . . .
H57C H 0.536114 0.541578 0.172932 0.043 Uiso 1 1 calc R U . . .
C58 C 0.05947(17) 0.23751(16) 0.21607(14) 0.0188(5) Uani 1 1 d . . . . .
C59 C 0.0508(4) 0.2033(4) 0.1352(2) 0.0141(8) Uani 0.75 1 d . U P E 1
C59A C 0.0389(13) 0.2142(14) 0.1513(9) 0.0143(14) Uani 0.25 1 d . U P E 2
C60 C -0.0460(3) 0.1869(3) 0.0951(2) 0.0162(6) Uani 0.75 1 d . U P E 1
H60 H -0.052308 0.165872 0.042718 0.019 Uiso 0.75 1 calc R U P E 1
C60A C -0.0656(9) 0.2007(9) 0.1189(6) 0.0160(12) Uani 0.25 1 d . U P E 2
H60A H -0.081751 0.182826 0.066621 0.019 Uiso 0.25 1 calc R U P E 2
C61 C -0.1329(3) 0.2002(2) 0.1286(2) 0.0173(6) Uani 0.75 1 d . U P E 1
C61A C -0.1420(8) 0.2135(8) 0.1628(8) 0.0180(12) Uani 0.25 1 d . U P E 2
C62 C -0.1234(3) 0.2294(3) 0.2048(2) 0.0191(7) Uani 0.75 1 d . U P E 1
H62 H -0.182841 0.237319 0.228527 0.023 Uiso 0.75 1 calc R U P E 1
C62A C -0.1181(9) 0.2369(9) 0.2371(7) 0.0186(13) Uani 0.25 1 d . U P E 2
H62A H -0.172524 0.243321 0.266585 0.022 Uiso 0.25 1 calc R U P E 2
C63 C -0.0274(4) 0.2477(4) 0.24839(19) 0.0186(7) Uani 0.75 1 d D U P E 1
C63A C -0.0227(12) 0.2517(12) 0.2725(6) 0.0175(14) Uani 0.25 1 d D U P E 2
C64 C 0.1438(3) 0.1933(4) 0.0947(3) 0.0148(8) Uani 0.75 1 d . U P E 1
H64 H 0.200552 0.187690 0.131143 0.018 Uiso 0.75 1 calc R U P E 1
C64A C 0.1191(11) 0.1994(14) 0.1022(10) 0.0153(16) Uani 0.25 1 d . U P E 2
H64A H 0.181949 0.195722 0.133873 0.018 Uiso 0.25 1 calc R U P E 2
C65 C 0.1257(3) 0.1004(5) 0.0320(3) 0.0210(10) Uani 0.75 1 d . U P E 1
H65A H 0.104108 0.042257 0.051635 0.031 Uiso 0.75 1 calc R U P E 1
H65B H 0.189198 0.094435 0.009887 0.031 Uiso 0.75 1 calc R U P E 1
H65C H 0.072270 0.104880 -0.005766 0.031 Uiso 0.75 1 calc R U P E 1
C65A C 0.0954(11) 0.1039(16) 0.0391(11) 0.023(3) Uani 0.25 1 d . U P E 2
H65D H 0.075985 0.046497 0.060052 0.034 Uiso 0.25 1 calc R U P E 2
H65E H 0.156217 0.096742 0.013880 0.034 Uiso 0.25 1 calc R U P E 2
H65F H 0.038924 0.108277 0.003614 0.034 Uiso 0.25 1 calc R U P E 2
C66 C 0.1776(4) 0.2859(6) 0.0675(5) 0.0235(11) Uani 0.75 1 d . U P E 1
H66A H 0.122180 0.295219 0.033293 0.035 Uiso 0.75 1 calc R U P E 1
H66B H 0.238139 0.279150 0.041818 0.035 Uiso 0.75 1 calc R U P E 1
H66C H 0.194201 0.343096 0.109668 0.035 Uiso 0.75 1 calc R U P E 1
C66A C 0.1475(12) 0.2874(19) 0.0652(14) 0.022(3) Uani 0.25 1 d . U P E 2
H66D H 0.086837 0.295154 0.035239 0.032 Uiso 0.25 1 calc R U P E 2
H66E H 0.201042 0.274272 0.033472 0.032 Uiso 0.25 1 calc R U P E 2
H66F H 0.172451 0.348077 0.103507 0.032 Uiso 0.25 1 calc R U P E 2
C67 C -0.2355(2) 0.1855(2) 0.0825(2) 0.0216(6) Uani 0.75 1 d . U P E 1
H67 H -0.221754 0.167780 0.029792 0.026 Uiso 0.75 1 calc R U P E 1
C67A C -0.2532(8) 0.2005(8) 0.1285(6) 0.0240(13) Uani 0.25 1 d . U P E 2
H67A H -0.287089 0.199920 0.174330 0.029 Uiso 0.25 1 calc R U P E 2
C68 C -0.3082(7) 0.0978(7) 0.0936(6) 0.0307(16) Uani 0.75 1 d . U P E 1
H68A H -0.324009 0.110688 0.144839 0.046 Uiso 0.75 1 calc R U P E 1
H68B H -0.276493 0.039108 0.083465 0.046 Uiso 0.75 1 calc R U P E 1
H68C H -0.371428 0.086745 0.059901 0.046 Uiso 0.75 1 calc R U P E 1
C68A C -0.294(2) 0.083(2) 0.085(2) 0.031(3) Uani 0.25 1 d . U P E 2
H68D H -0.254504 0.065872 0.043765 0.046 Uiso 0.25 1 calc R U P E 2
H68E H -0.366695 0.073517 0.065961 0.046 Uiso 0.25 1 calc R U P E 2
H68F H -0.285735 0.040820 0.119532 0.046 Uiso 0.25 1 calc R U P E 2
C69 C -0.2769(7) 0.2761(7) 0.0903(4) 0.0407(17) Uani 0.75 1 d . U P E 1
H69A H -0.342575 0.262925 0.058993 0.061 Uiso 0.75 1 calc R U P E 1
H69B H -0.229006 0.326389 0.075265 0.061 Uiso 0.75 1 calc R U P E 1
H69C H -0.287170 0.300021 0.142089 0.061 Uiso 0.75 1 calc R U P E 1
C69A C -0.287(2) 0.278(2) 0.1103(11) 0.029(3) Uani 0.25 1 d . U P E 2
H69D H -0.330830 0.303933 0.146696 0.043 Uiso 0.25 1 calc R U P E 2
H69E H -0.326842 0.256649 0.061162 0.043 Uiso 0.25 1 calc R U P E 2
H69F H -0.228882 0.329673 0.109768 0.043 Uiso 0.25 1 calc R U P E 2
C70 C -0.0198(3) 0.2791(3) 0.3324(2) 0.0244(8) Uani 0.75 1 d D U P E 1
H70 H 0.048728 0.322051 0.350411 0.029 Uiso 0.75 1 calc R U P E 1
C70A C -0.0008(10) 0.2690(9) 0.3563(6) 0.0222(15) Uani 0.25 1 d D U P E 2
H70A H 0.074724 0.282075 0.371337 0.027 Uiso 0.25 1 calc R U P E 2
C71 C -0.0255(5) 0.1904(4) 0.3679(4) 0.0374(12) Uani 0.75 1 d D U P E 1
H71A H -0.092250 0.146934 0.351693 0.056 Uiso 0.75 1 calc R U P E 1
H71B H -0.016780 0.213655 0.421873 0.056 Uiso 0.75 1 calc R U P E 1
H71C H 0.028757 0.153932 0.352923 0.056 Uiso 0.75 1 calc R U P E 1
C71A C -0.0508(14) 0.1757(12) 0.3791(12) 0.031(3) Uani 0.25 1 d D U P E 2
H71D H -0.032412 0.183055 0.432253 0.046 Uiso 0.25 1 calc R U P E 2
H71E H -0.026642 0.118184 0.351497 0.046 Uiso 0.25 1 calc R U P E 2
H71F H -0.125304 0.166449 0.368230 0.046 Uiso 0.25 1 calc R U P E 2
C72 C -0.1006(4) 0.3395(3) 0.3598(2) 0.0376(10) Uani 0.75 1 d . U P E 1
H72A H -0.105696 0.389141 0.330850 0.056 Uiso 0.75 1 calc R U P E 1
H72B H -0.080865 0.372438 0.412132 0.056 Uiso 0.75 1 calc R U P E 1
H72C H -0.166987 0.295394 0.354062 0.056 Uiso 0.75 1 calc R U P E 1
C72A C -0.0464(9) 0.3607(8) 0.3916(7) 0.0261(19) Uani 0.25 1 d . U P E 2
H72D H -0.121220 0.343599 0.384224 0.039 Uiso 0.25 1 calc R U P E 2
H72E H -0.024045 0.415051 0.368128 0.039 Uiso 0.25 1 calc R U P E 2
H72F H -0.022551 0.381182 0.444694 0.039 Uiso 0.25 1 calc R U P E 2

loop_
_atom_site_aniso_label
_atom_site_aniso_U_11
_atom_site_aniso_U_22
_atom_site_aniso_U_33
_atom_site_aniso_U_23
_atom_site_aniso_U_13
_atom_site_aniso_U_12
Nd1 0.01194(6) 0.01186(6) 0.01472(6) 0.00318(4) 0.00191(4) 0.00062(4)
I1 0.03643(10) 0.02816(9) 0.01766(8) 0.00636(7) 0.00894(7) 0.01513(7)
S1 0.0114(2) 0.0184(3) 0.0247(3) 0.0112(2) 0.0025(2) 0.0033(2)
S2 0.0135(3) 0.0118(2) 0.0194(3) 0.0048(2) -0.0015(2) 0.00180(19)
C1 0.0133(10) 0.0137(10) 0.0175(11) 0.0051(8) 0.0017(8) 0.0030(8)
C2 0.0134(10) 0.0145(10) 0.0178(11) 0.0051(9) 0.0023(8) 0.0030(8)
C3 0.0139(11) 0.0197(11) 0.0245(12) 0.0069(10) 0.0025(9) 0.0049(9)
C4 0.0243(13) 0.0190(12) 0.0281(13) 0.0121(10) 0.0052(10) 0.0075(10)
C5 0.0185(12) 0.0182(11) 0.0260(13) 0.0099(10) 0.0050(9) 0.0005(9)
C6 0.0145(10) 0.0130(10) 0.0192(11) 0.0030(9) 0.0038(8) 0.0023(8)
C7 0.0114(10) 0.0153(10) 0.0199(11) 0.0075(9) 0.0008(8) 0.0041(8)
C8 0.0116(10) 0.0162(11) 0.0180(11) 0.0058(9) -0.0007(8) 0.0054(8)
C9 0.0110(10) 0.0140(10) 0.0244(12) 0.0058(9) -0.0021(9) 0.0014(8)
C10 0.0129(10) 0.0172(11) 0.0264(13) 0.0087(9) 0.0029(9) 0.0033(8)
C11 0.0153(11) 0.0233(12) 0.0216(12) 0.0068(10) 0.0051(9) 0.0067(9)
C12 0.0142(10) 0.0157(11) 0.0203(11) 0.0046(9) 0.0000(9) 0.0041(8)
C13 0.0226(12) 0.0186(11) 0.0156(11) 0.0026(9) 0.0023(9) 0.0045(9)
C14 0.0425(17) 0.0257(14) 0.0226(13) 0.0029(11) 0.0072(12) 0.0117(12)
C15 0.0402(17) 0.0403(17) 0.0227(14) 0.0109(12) -0.0015(12) 0.0153(13)
C16 0.0181(12) 0.0248(13) 0.0385(15) 0.0157(11) 0.0127(10) 0.0033(10)
C17 0.041(4) 0.045(3) 0.047(4) 0.013(3) 0.028(3) -0.006(3)
C17A 0.039(5) 0.046(5) 0.062(5) 0.011(4) 0.034(4) -0.008(4)
C18 0.026(3) 0.064(4) 0.065(4) 0.031(3) 0.002(3) -0.019(3)
C18A 0.025(4) 0.036(4) 0.059(4) 0.015(4) 0.012(3) -0.011(3)
C19 0.0254(13) 0.0168(11) 0.0231(12) 0.0039(10) 0.0022(10) 0.0039(9)
C20 0.0258(13) 0.0186(12) 0.0277(14) 0.0048(10) 0.0021(10) -0.0026(10)
C21 0.0333(15) 0.0253(14) 0.0341(15) -0.0021(12) 0.0048(12) 0.0127(12)
C22 0.0145(10) 0.0144(10) 0.0188(11) 0.0066(9) 0.0026(8) 0.0010(8)
C23 0.0192(11) 0.0171(11) 0.0189(11) 0.0039(9) 0.0045(9) -0.0026(9)
C24 0.0172(11) 0.0246(13) 0.0187(12) 0.0036(10) -0.0012(9) -0.0039(9)
C25 0.0149(11) 0.0228(12) 0.0203(12) 0.0079(9) -0.0003(9) 0.0027(9)
C26 0.0187(11) 0.0213(12) 0.0170(11) 0.0040(9) 0.0027(9) 0.0041(9)
C27 0.0127(10) 0.0185(11) 0.0186(11) 0.0059(9) 0.0024(8) 0.0005(8)
C28 0.0204(12) 0.0244(13) 0.0252(13) -0.0045(10) 0.0094(10) -0.0045(10)
C29 0.066(2) 0.0289(15) 0.0242(15) -0.0032(12) 0.0100(14) 0.0071(15)
C30 0.0489(19) 0.0333(16) 0.0388(17) 0.0006(13) 0.0087(14) 0.0194(14)
C31 0.0151(11) 0.0350(14) 0.0235(13) 0.0082(11) -0.0034(9) 0.0046(10)
C32 0.0245(14) 0.0349(16) 0.055(2) 0.0092(14) -0.0033(13) 0.0131(12)
C33 0.0144(12) 0.0337(16) 0.0538(19) 0.0018(14) 0.0044(12) 0.0006(11)
C34 0.0125(11) 0.0256(12) 0.0189(12) 0.0024(10) -0.0008(9) 0.0021(9)
C35 0.0486(19) 0.0265(14) 0.0262(15) 0.0022(12) -0.0064(13) -0.0051(13)
C36 0.0257(14) 0.0417(16) 0.0215(13) 0.0117(12) -0.0040(11) -0.0043(12)
C37 0.0139(10) 0.0134(10) 0.0132(10) 0.0032(8) 0.0026(8) 0.0036(8)
C38 0.0169(11) 0.0134(10) 0.0139(10) 0.0040(8) 0.0011(8) 0.0024(8)
C39 0.0202(12) 0.0180(11) 0.0213(12) 0.0056(9) -0.0034(9) 0.0050(9)
C40 0.0249(13) 0.0150(11) 0.0295(14) 0.0082(10) -0.0034(10) 0.0059(9)
C41 0.0228(12) 0.0136(11) 0.0261(13) 0.0057(9) 0.0001(10) 0.0015(9)
C42 0.0144(10) 0.0148(10) 0.0174(11) 0.0049(9) 0.0019(8) 0.0021(8)
C43 0.0124(10) 0.0131(10) 0.0169(11) 0.0034(8) -0.0016(8) 0.0040(8)
C44 0.0133(10) 0.0165(11) 0.0150(11) 0.0053(8) -0.0003(8) 0.0050(8)
C45 0.0154(11) 0.0168(11) 0.0156(11) 0.0021(9) -0.0010(8) 0.0025(8)
C46 0.0134(10) 0.0162(11) 0.0179(11) 0.0048(9) -0.0025(8) 0.0017(8)
C47 0.0118(10) 0.0184(11) 0.0199(11) 0.0081(9) 0.0012(8) 0.0022(8)
C48 0.0129(10) 0.0171(11) 0.0164(11) 0.0048(9) 0.0007(8) 0.0060(8)
C49 0.0216(12) 0.0181(11) 0.0169(11) 0.0070(9) 0.0022(9) 0.0017(9)
C50 0.0262(13) 0.0272(13) 0.0171(12) 0.0073(10) 0.0003(10) 0.0053(10)
C51 0.0225(13) 0.0311(14) 0.0195(12) 0.0071(10) 0.0051(10) -0.0020(10)
C52 0.0184(11) 0.0207(12) 0.0223(12) 0.0070(10) -0.0040(9) -0.0044(9)
C53 0.020(2) 0.027(3) 0.045(5) 0.006(4) -0.012(3) -0.007(2)
C53A 0.023(4) 0.033(5) 0.046(6) 0.007(5) -0.017(4) -0.012(3)
C54 0.062(2) 0.0295(15) 0.0276(15) -0.0062(12) 0.0069(14) -0.0223(15)
C55 0.0205(12) 0.0199(12) 0.0180(11) 0.0033(9) 0.0043(9) 0.0055(9)
C56 0.0397(17) 0.0359(16) 0.0309(15) 0.0043(12) 0.0128(13) 0.0223(13)
C57 0.0379(16) 0.0325(15) 0.0187(13) 0.0053(11) 0.0110(11) 0.0105(12)
C58 0.0138(11) 0.0105(10) 0.0323(14) 0.0078(9) 0.0009(9) -0.0004(8)
C59 0.0143(16) 0.0122(15) 0.0152(19) 0.0035(14) -0.0009(13) 0.0012(12)
C59A 0.011(2) 0.014(2) 0.018(3) 0.004(2) 0.003(2) 0.002(2)
C60 0.0136(14) 0.0169(13) 0.0184(15) 0.0039(12) 0.0031(11) 0.0034(11)
C60A 0.014(2) 0.016(2) 0.018(2) 0.006(2) 0.001(2) 0.002(2)
C61 0.0127(12) 0.0177(12) 0.0212(14) 0.0054(12) 0.0016(12) 0.0009(10)
C61A 0.0134(19) 0.0197(19) 0.021(2) 0.005(2) 0.002(2) 0.0023(18)
C62 0.0157(13) 0.0194(13) 0.0215(16) 0.0044(15) 0.0057(15) 0.0001(11)
C62A 0.017(2) 0.018(2) 0.021(2) 0.007(2) 0.004(2) 0.001(2)
C63 0.0195(14) 0.0157(13) 0.0206(17) 0.0052(16) 0.0069(16) -0.0009(11)
C63A 0.016(2) 0.017(2) 0.021(3) 0.009(3) 0.008(3) 0.000(2)
C64 0.0093(18) 0.0161(14) 0.0187(16) 0.0031(12) 0.0014(14) 0.0026(15)
C64A 0.012(3) 0.015(2) 0.019(3) 0.004(2) -0.001(3) 0.003(3)
C65 0.013(2) 0.0206(17) 0.026(2) -0.0023(15) -0.0005(19) 0.004(2)
C65A 0.014(5) 0.022(4) 0.030(5) 0.000(4) 0.002(5) 0.003(5)
C66 0.018(3) 0.0210(18) 0.031(2) 0.0054(15) 0.005(3) 0.002(2)
C66A 0.016(5) 0.022(4) 0.026(4) 0.005(4) 0.004(5) 0.001(5)
C67 0.0119(13) 0.0241(14) 0.0275(16) 0.0045(13) 0.0015(12) 0.0022(11)
C67A 0.016(2) 0.025(2) 0.028(3) 0.004(2) -0.002(2) 0.002(2)
C68 0.019(3) 0.028(3) 0.042(3) 0.007(3) -0.003(2) 0.000(2)
C68A 0.019(6) 0.032(6) 0.036(5) -0.001(5) 0.000(5) 0.001(5)
C69 0.024(3) 0.046(3) 0.049(4) 0.014(3) -0.012(3) 0.004(2)
C69A 0.016(4) 0.036(5) 0.033(6) -0.005(5) 0.003(5) 0.017(4)
C70 0.0242(17) 0.0240(15) 0.0244(19) 0.0062(14) 0.0075(14) -0.0006(13)
C70A 0.024(3) 0.021(2) 0.025(3) 0.010(2) 0.008(2) 0.002(2)
C71 0.043(3) 0.040(3) 0.035(3) 0.016(2) 0.013(2) 0.010(2)
C71A 0.031(5) 0.026(5) 0.039(5) 0.015(4) 0.018(4) 0.001(4)
C72 0.057(3) 0.029(2) 0.030(2) 0.0074(17) 0.0234(19) 0.0070(19)
C72A 0.034(4) 0.017(4) 0.032(4) 0.012(3) 0.005(4) 0.008(4)

loop_
_atom_type_symbol
_atom_type_description
_atom_type_scat_dispersion_real
_atom_type_scat_dispersion_imag
_atom_type_scat_source
C C 0.0033 0.0016 'International Tables Vol C Tables 4.2.6.8 and 6.1.1.4'
H H 0.0000 0.0000 'International Tables Vol C Tables 4.2.6.8 and 6.1.1.4'
I I -0.4742 1.8119 'International Tables Vol C Tables 4.2.6.8 and 6.1.1.4'
Nd Nd -0.1943 3.0179 'International Tables Vol C Tables 4.2.6.8 and 6.1.1.4'
S S 0.1246 0.1234 'International Tables Vol C Tables 4.2.6.8 and 6.1.1.4'

loop_
_exptl_crystal_face_index_h
_exptl_crystal_face_index_k
_exptl_crystal_face_index_l
_exptl_crystal_face_perp_dist
1.00 -2.00 0.00 0.0630
-1.00 2.00 -1.00 0.1040
0.00 -1.00 -2.00 0.0600
-1.00 -2.00 -2.00 0.0680
1.00 1.00 -2.00 0.1060
-2.00 -2.00 -1.00 0.0950
0.00 0.00 -1.00 0.0710
0.00 0.00 1.00 0.0700
-2.00 -1.00 2.00 0.1000
-2.00 -1.00 -2.00 0.0930
2.00 0.00 -1.00 0.1030
1.00 0.00 -2.00 0.0530
1.00 0.00 2.00 0.0980
-1.00 0.00 2.00 0.0960
-1.00 0.00 -1.00 0.1030
0.00 1.00 1.00 0.1130
0.00 2.00 -1.00 0.1210
0.00 1.00 -2.00 0.0820
1.00 -1.00 1.00 0.0900
0.00 -2.00 1.00 0.0390
0.00 -1.00 2.00 0.0490
-2.00 1.00 1.00 0.0940
-2.00 2.00 -1.00 0.0900
-1.00 1.00 1.00 0.0950

loop_
_geom_angle_atom_site_label_1
_geom_angle_atom_site_label_2
_geom_angle_atom_site_label_3
_geom_angle
_geom_angle_site_symmetry_1
_geom_angle_site_symmetry_3
_geom_angle_publ_flag
Cnt1 Nd1 Cnt2 175.3841(2) . . ?
Cnt1 Nd1 I1 85.3627(2) . . ?
Cnt1 Nd1 S1 88.463(4) . . ?
Cnt1 Nd1 S2 89.612(4) . . ?
Cnt2 Nd1 I1 92.663(3) . . ?
Cnt2 Nd1 S1 88.837(4) . . ?
Cnt2 Nd1 S2 89.054(4) . . ?
I1 Nd1 C9 107.23(5) . . ?
I1 Nd1 C47 110.72(4) . . ?
I1 Nd1 C48 119.12(4) . . ?
S1 Nd1 I1 120.696(14) . . ?
S1 Nd1 C9 98.81(5) . . ?
S1 Nd1 C47 62.78(4) . . ?
S1 Nd1 C48 81.18(4) . . ?
S2 Nd1 I1 111.914(13) . . ?
S2 Nd1 S1 127.389(18) . . ?
S2 Nd1 C9 63.70(4) . . ?
S2 Nd1 C47 99.82(4) . . ?
S2 Nd1 C48 73.72(4) . . ?
C9 Nd1 C47 142.02(6) . . ?
C9 Nd1 C48 125.83(6) . . ?
C47 Nd1 C48 26.15(6) . . ?
C1 S1 Nd1 119.34(8) . . ?
C37 S2 Nd1 119.34(7) . . ?
C2 C1 S1 121.15(17) . . ?
C2 C1 C6 119.2(2) . . ?
C6 C1 S1 119.62(17) . . ?
C1 C2 C7 118.8(2) . . ?
C3 C2 C1 120.4(2) . . ?
C3 C2 C7 120.8(2) . . ?
C2 C3 H3 119.8 . . ?
C2 C3 C4 120.3(2) . . ?
C4 C3 H3 119.8 . . ?
C3 C4 H4 120.3 . . ?
C5 C4 C3 119.4(2) . . ?
C5 C4 H4 120.3 . . ?
C4 C5 H5 119.2 . . ?
C4 C5 C6 121.5(2) . . ?
C6 C5 H5 119.2 . . ?
C1 C6 C22 121.5(2) . . ?
C5 C6 C1 119.0(2) . . ?
C5 C6 C22 119.4(2) . . ?
C8 C7 C2 119.5(2) . . ?
C12 C7 C2 120.3(2) . . ?
C12 C7 C8 120.1(2) . . ?
C7 C8 C13 120.7(2) . . ?
C9 C8 C7 118.9(2) . . ?
C9 C8 C13 120.0(2) . . ?
Nd1 C9 H9 113.4 . . ?
C8 C9 Nd1 77.97(13) . . ?
C8 C9 H9 118.8 . . ?
C8 C9 C10 122.4(2) . . ?
C10 C9 Nd1 79.99(13) . . ?
C10 C9 H9 118.8 . . ?
C9 C10 C16 120.2(2) . . ?
C11 C10 C9 117.3(2) . . ?
C11 C10 C16 122.4(2) . . ?
C10 C11 H11 118.5 . . ?
C10 C11 C12 123.0(2) . . ?
C12 C11 H11 118.5 . . ?
C7 C12 C19 120.6(2) . . ?
C11 C12 C7 118.2(2) . . ?
C11 C12 C19 121.0(2) . . ?
C8 C13 H13 108.4 . . ?
C8 C13 C14 114.3(2) . . ?
C8 C13 C15 107.6(2) . . ?
C14 C13 H13 108.4 . . ?
C14 C13 C15 109.7(2) . . ?
C15 C13 H13 108.4 . . ?
C13 C14 H14A 109.5 . . ?
C13 C14 H14B 109.5 . . ?
C13 C14 H14C 109.5 . . ?
H14A C14 H14B 109.5 . . ?
H14A C14 H14C 109.5 . . ?
H14B C14 H14C 109.5 . . ?
C13 C15 H15A 109.5 . . ?
C13 C15 H15B 109.5 . . ?
C13 C15 H15C 109.5 . . ?
H15A C15 H15B 109.5 . . ?
H15A C15 H15C 109.5 . . ?
H15B C15 H15C 109.5 . . ?
C10 C16 H16 107.0 . . ?
C10 C16 H16A 107.1 . . ?
C10 C16 C18 109.9(3) . . ?
C17 C16 C10 116.0(3) . . ?
C17 C16 H16 107.0 . . ?
C17 C16 C18 109.4(4) . . ?
C17A C16 C10 110.3(4) . . ?
C17A C16 H16A 107.1 . . ?
C18 C16 H16 107.0 . . ?
C18A C16 C10 112.2(4) . . ?
C18A C16 H16A 107.1 . . ?
C18A C16 C17A 112.8(6) . . ?
C16 C17 H17A 109.5 . . ?
C16 C17 H17B 109.5 . . ?
C16 C17 H17C 109.5 . . ?
H17A C17 H17B 109.5 . . ?
H17A C17 H17C 109.5 . . ?
H17B C17 H17C 109.5 . . ?
C16 C17A H17D 109.5 . . ?
C16 C17A H17E 109.5 . . ?
C16 C17A H17F 109.5 . . ?
H17D C17A H17E 109.5 . . ?
H17D C17A H17F 109.5 . . ?
H17E C17A H17F 109.5 . . ?
C16 C18 H18A 109.5 . . ?
C16 C18 H18B 109.5 . . ?
C16 C18 H18C 109.5 . . ?
H18A C18 H18B 109.5 . . ?
H18A C18 H18C 109.5 . . ?
H18B C18 H18C 109.5 . . ?
C16 C18A H18D 109.5 . . ?
C16 C18A H18E 109.5 . . ?
C16 C18A H18F 109.5 . . ?
H18D C18A H18E 109.5 . . ?
H18D C18A H18F 109.5 . . ?
H18E C18A H18F 109.5 . . ?
C12 C19 H19 106.6 . . ?
C12 C19 C20 113.2(2) . . ?
C20 C19 H19 106.6 . . ?
C21 C19 C12 113.8(2) . . ?
C21 C19 H19 106.6 . . ?
C21 C19 C20 109.6(2) . . ?
C19 C20 H20A 109.5 . . ?
C19 C20 H20B 109.5 . . ?
C19 C20 H20C 109.5 . . ?
H20A C20 H20B 109.5 . . ?
H20A C20 H20C 109.5 . . ?
H20B C20 H20C 109.5 . . ?
C19 C21 H21A 109.5 . . ?
C19 C21 H21B 109.5 . . ?
C19 C21 H21C 109.5 . . ?
H21A C21 H21B 109.5 . . ?
H21A C21 H21C 109.5 . . ?
H21B C21 H21C 109.5 . . ?
C23 C22 C6 120.3(2) . . ?
C27 C22 C6 119.4(2) . . ?
C27 C22 C23 120.3(2) . . ?
C22 C23 C28 121.2(2) . . ?
C24 C23 C22 118.3(2) . . ?
C24 C23 C28 120.5(2) . . ?
C23 C24 H24 118.6 . . ?
C25 C24 C23 122.8(2) . . ?
C25 C24 H24 118.6 . . ?
C24 C25 C26 117.9(2) . . ?
C24 C25 C31 119.3(2) . . ?
C26 C25 C31 122.8(2) . . ?
C25 C26 H26 119.1 . . ?
C25 C26 C27 121.8(2) . . ?
C27 C26 H26 119.1 . . ?
C22 C27 C26 118.9(2) . . ?
C22 C27 C34 122.3(2) . . ?
C26 C27 C34 118.8(2) . . ?
C23 C28 H28 107.7 . . ?
C23 C28 C29 112.9(2) . . ?
C23 C28 C30 111.6(2) . . ?
C29 C28 H28 107.7 . . ?
C30 C28 H28 107.7 . . ?
C30 C28 C29 108.9(2) . . ?
C28 C29 H29A 109.5 . . ?
C28 C29 H29B 109.5 . . ?
C28 C29 H29C 109.5 . . ?
H29A C29 H29B 109.5 . . ?
H29A C29 H29C 109.5 . . ?
H29B C29 H29C 109.5 . . ?
C28 C30 H30A 109.5 . . ?
C28 C30 H30B 109.5 . . ?
C28 C30 H30C 109.5 . . ?
H30A C30 H30B 109.5 . . ?
H30A C30 H30C 109.5 . . ?
H30B C30 H30C 109.5 . . ?
C25 C31 H31 107.4 . . ?
C32 C31 C25 114.1(2) . . ?
C32 C31 H31 107.4 . . ?
C32 C31 C33 110.0(2) . . ?
C33 C31 C25 110.2(2) . . ?
C33 C31 H31 107.4 . . ?
C31 C32 H32A 109.5 . . ?
C31 C32 H32B 109.5 . . ?
C31 C32 H32C 109.5 . . ?
H32A C32 H32B 109.5 . . ?
H32A C32 H32C 109.5 . . ?
H32B C32 H32C 109.5 . . ?
C31 C33 H33A 109.5 . . ?
C31 C33 H33B 109.5 . . ?
C31 C33 H33C 109.5 . . ?
H33A C33 H33B 109.5 . . ?
H33A C33 H33C 109.5 . . ?
H33B C33 H33C 109.5 . . ?
C27 C34 H34 107.5 . . ?
C27 C34 C36 111.1(2) . . ?
C35 C34 C27 111.9(2) . . ?
C35 C34 H34 107.5 . . ?
C35 C34 C36 111.2(2) . . ?
C36 C34 H34 107.5 . . ?
C34 C35 H35A 109.5 . . ?
C34 C35 H35B 109.5 . . ?
C34 C35 H35C 109.5 . . ?
H35A C35 H35B 109.5 . . ?
H35A C35 H35C 109.5 . . ?
H35B C35 H35C 109.5 . . ?
C34 C36 H36A 109.5 . . ?
C34 C36 H36B 109.5 . . ?
C34 C36 H36C 109.5 . . ?
H36A C36 H36B 109.5 . . ?
H36A C36 H36C 109.5 . . ?
H36B C36 H36C 109.5 . . ?
C38 C37 S2 120.90(17) . . ?
C38 C37 C42 119.3(2) . . ?
C42 C37 S2 119.78(17) . . ?
C37 C38 C43 119.41(19) . . ?
C39 C38 C37 120.2(2) . . ?
C39 C38 C43 120.4(2) . . ?
C38 C39 H39 119.6 . . ?
C40 C39 C38 120.7(2) . . ?
C40 C39 H39 119.6 . . ?
C39 C40 H40 120.5 . . ?
C39 C40 C41 119.1(2) . . ?
C41 C40 H40 120.5 . . ?
C40 C41 H41 119.2 . . ?
C40 C41 C42 121.7(2) . . ?
C42 C41 H41 119.2 . . ?
C37 C42 C58 121.4(2) . . ?
C41 C42 C37 119.0(2) . . ?
C41 C42 C58 119.6(2) . . ?
C44 C43 C38 120.5(2) . . ?
C44 C43 C48 120.6(2) . . ?
C48 C43 C38 118.8(2) . . ?
C43 C44 C49 120.4(2) . . ?
C45 C44 C43 118.1(2) . . ?
C45 C44 C49 121.2(2) . . ?
C44 C45 H45 118.7 . . ?
C46 C45 C44 122.5(2) . . ?
C46 C45 H45 118.7 . . ?
C45 C46 C47 117.8(2) . . ?
C45 C46 C52 122.6(2) . . ?
C47 C46 C52 119.4(2) . . ?
Nd1 C47 H47 114.7 . . ?
C46 C47 Nd1 79.46(13) . . ?
C46 C47 H47 118.9 . . ?
C48 C47 Nd1 77.24(13) . . ?
C48 C47 C46 122.2(2) . . ?
C48 C47 H47 118.9 . . ?
C43 C48 Nd1 77.98(13) . . ?
C43 C48 C55 120.5(2) . . ?
C47 C48 Nd1 76.60(13) . . ?
C47 C48 C43 118.7(2) . . ?
C47 C48 C55 120.5(2) . . ?
C55 C48 Nd1 120.76(14) . . ?
C44 C49 H49 105.9 . . ?
C44 C49 C51 115.22(19) . . ?
C50 C49 C44 114.01(19) . . ?
C50 C49 H49 105.9 . . ?
C50 C49 C51 109.1(2) . . ?
C51 C49 H49 105.9 . . ?
C49 C50 H50A 109.5 . . ?
C49 C50 H50B 109.5 . . ?
C49 C50 H50C 109.5 . . ?
H50A C50 H50B 109.5 . . ?
H50A C50 H50C 109.5 . . ?
H50B C50 H50C 109.5 . . ?
C49 C51 H51A 109.5 . . ?
C49 C51 H51B 109.5 . . ?
C49 C51 H51C 109.5 . . ?
H51A C51 H51B 109.5 . . ?
H51A C51 H51C 109.5 . . ?
H51B C51 H51C 109.5 . . ?
C46 C52 H52 108.9 . . ?
C46 C52 H52A 104.5 . . ?
C46 C52 C53 112.1(5) . . ?
C46 C52 C53A 106.6(7) . . ?
C53 C52 H52 108.9 . . ?
C53A C52 H52A 104.5 . . ?
C54 C52 C46 113.6(2) . . ?
C54 C52 H52 108.9 . . ?
C54 C52 H52A 104.5 . . ?
C54 C52 C53 104.4(7) . . ?
C54 C52 C53A 121.5(9) . . ?
C52 C53 H53A 109.5 . . ?
C52 C53 H53B 109.5 . . ?
C52 C53 H53C 109.5 . . ?
H53A C53 H53B 109.5 . . ?
H53A C53 H53C 109.5 . . ?
H53B C53 H53C 109.5 . . ?
C52 C53A H53D 109.5 . . ?
C52 C53A H53E 109.5 . . ?
C52 C53A H53F 109.5 . . ?
H53D C53A H53E 109.5 . . ?
H53D C53A H53F 109.5 . . ?
H53E C53A H53F 109.5 . . ?
C52 C54 H54A 109.5 . . ?
C52 C54 H54B 109.5 . . ?
C52 C54 H54C 109.5 . . ?
H54A C54 H54B 109.5 . . ?
H54A C54 H54C 109.5 . . ?
H54B C54 H54C 109.5 . . ?
C48 C55 H55 107.9 . . ?
C48 C55 C56 109.2(2) . . ?
C48 C55 C57 114.0(2) . . ?
C56 C55 H55 107.9 . . ?
C57 C55 H55 107.9 . . ?
C57 C55 C56 109.8(2) . . ?
C55 C56 H56A 109.5 . . ?
C55 C56 H56B 109.5 . . ?
C55 C56 H56C 109.5 . . ?
H56A C56 H56B 109.5 . . ?
H56A C56 H56C 109.5 . . ?
H56B C56 H56C 109.5 . . ?
C55 C57 H57A 109.5 . . ?
C55 C57 H57B 109.5 . . ?
C55 C57 H57C 109.5 . . ?
H57A C57 H57B 109.5 . . ?
H57A C57 H57C 109.5 . . ?
H57B C57 H57C 109.5 . . ?
C42 C58 C63A 108.9(5) . . ?
C59 C58 C42 118.0(3) . . ?
C59A C58 C42 127.2(8) . . ?
C59A C58 C63A 123.9(10) . . ?
C63 C58 C42 123.3(3) . . ?
C63 C58 C59 118.6(3) . . ?
C58 C59 C64 122.0(4) . . ?
C60 C59 C58 118.1(3) . . ?
C60 C59 C64 119.8(3) . . ?
C58 C59A C60A 120.0(13) . . ?
C58 C59A C64A 121.0(15) . . ?
C60A C59A C64A 119.0(12) . . ?
C59 C60 H60 118.7 . . ?
C61 C60 C59 122.5(3) . . ?
C61 C60 H60 118.7 . . ?
C59A C60A H60A 119.7 . . ?
C61A C60A C59A 120.5(11) . . ?
C61A C60A H60A 119.7 . . ?
C60 C61 C67 120.5(3) . . ?
C62 C61 C60 118.5(3) . . ?
C62 C61 C67 121.0(3) . . ?
C60A C61A C67A 120.7(12) . . ?
C62A C61A C60A 119.0(11) . . ?
C62A C61A C67A 120.3(11) . . ?
C61 C62 H62 119.2 . . ?
C61 C62 C63 121.6(3) . . ?
C63 C62 H62 119.2 . . ?
C61A C62A H62A 117.7 . . ?
C63A C62A C61A 124.7(11) . . ?
C63A C62A H62A 117.7 . . ?
C58 C63 C62 120.7(3) . . ?
C58 C63 C70 119.1(4) . . ?
C62 C63 C70 120.2(4) . . ?
C62A C63A C58 111.8(9) . . ?
C62A C63A C70A 122.6(12) . . ?
C70A C63A C58 125.3(11) . . ?
C59 C64 H64 107.5 . . ?
C59 C64 C65 112.4(4) . . ?
C65 C64 H64 107.5 . . ?
C66 C64 C59 110.0(4) . . ?
C66 C64 H64 107.5 . . ?
C66 C64 C65 111.8(5) . . ?
C59A C64A H64A 107.1 . . ?
C59A C64A C65A 115.9(12) . . ?
C59A C64A C66A 112.5(14) . . ?
C65A C64A H64A 107.1 . . ?
C66A C64A H64A 107.1 . . ?
C66A C64A C65A 106.8(15) . . ?
C64 C65 H65A 109.5 . . ?
C64 C65 H65B 109.5 . . ?
C64 C65 H65C 109.5 . . ?
H65A C65 H65B 109.5 . . ?
H65A C65 H65C 109.5 . . ?
H65B C65 H65C 109.5 . . ?
C64A C65A H65D 109.5 . . ?
C64A C65A H65E 109.5 . . ?
C64A C65A H65F 109.5 . . ?
H65D C65A H65E 109.5 . . ?
H65D C65A H65F 109.5 . . ?
H65E C65A H65F 109.5 . . ?
C64 C66 H66A 109.5 . . ?
C64 C66 H66B 109.5 . . ?
C64 C66 H66C 109.5 . . ?
H66A C66 H66B 109.5 . . ?
H66A C66 H66C 109.5 . . ?
H66B C66 H66C 109.5 . . ?
C64A C66A H66D 109.5 . . ?
C64A C66A H66E 109.5 . . ?
C64A C66A H66F 109.5 . . ?
H66D C66A H66E 109.5 . . ?
H66D C66A H66F 109.5 . . ?
H66E C66A H66F 109.5 . . ?
C61 C67 H67 105.7 . . ?
C68 C67 C61 111.5(5) . . ?
C68 C67 H67 105.7 . . ?
C69 C67 C61 112.7(4) . . ?
C69 C67 H67 105.7 . . ?
C69 C67 C68 114.7(5) . . ?
C61A C67A H67A 98.4 . . ?
C61A C67A C68A 109.2(13) . . ?
C68A C67A H67A 98.4 . . ?
C69A C67A C61A 119.4(14) . . ?
C69A C67A H67A 98.4 . . ?
C69A C67A C68A 125.1(18) . . ?
C67 C68 H68A 109.5 . . ?
C67 C68 H68B 109.5 . . ?
C67 C68 H68C 109.5 . . ?
H68A C68 H68B 109.5 . . ?
H68A C68 H68C 109.5 . . ?
H68B C68 H68C 109.5 . . ?
C67A C68A H68D 109.5 . . ?
C67A C68A H68E 109.5 . . ?
C67A C68A H68F 109.5 . . ?
H68D C68A H68E 109.5 . . ?
H68D C68A H68F 109.5 . . ?
H68E C68A H68F 109.5 . . ?
C67 C69 H69A 109.5 . . ?
C67 C69 H69B 109.5 . . ?
C67 C69 H69C 109.5 . . ?
H69A C69 H69B 109.5 . . ?
H69A C69 H69C 109.5 . . ?
H69B C69 H69C 109.5 . . ?
C67A C69A H69D 109.5 . . ?
C67A C69A H69E 109.5 . . ?
C67A C69A H69F 109.5 . . ?
H69D C69A H69E 109.5 . . ?
H69D C69A H69F 109.5 . . ?
H69E C69A H69F 109.5 . . ?
C63 C70 H70 107.3 . . ?
C63 C70 C71 111.8(4) . . ?
C63 C70 C72 113.5(4) . . ?
C71 C70 H70 107.3 . . ?
C71 C70 C72 109.2(4) . . ?
C72 C70 H70 107.3 . . ?
C63A C70A H70A 109.8 . . ?
C63A C70A C71A 108.3(12) . . ?
C63A C70A C72A 107.7(10) . . ?
C71A C70A H70A 109.8 . . ?
C71A C70A C72A 111.5(12) . . ?
C72A C70A H70A 109.8 . . ?
C70 C71 H71A 109.5 . . ?
C70 C71 H71B 109.5 . . ?
C70 C71 H71C 109.5 . . ?
H71A C71 H71B 109.5 . . ?
H71A C71 H71C 109.5 . . ?
H71B C71 H71C 109.5 . . ?
C70A C71A H71D 109.5 . . ?
C70A C71A H71E 109.5 . . ?
C70A C71A H71F 109.5 . . ?
H71D C71A H71E 109.5 . . ?
H71D C71A H71F 109.5 . . ?
H71E C71A H71F 109.5 . . ?
C70 C72 H72A 109.5 . . ?
C70 C72 H72B 109.5 . . ?
C70 C72 H72C 109.5 . . ?
H72A C72 H72B 109.5 . . ?
H72A C72 H72C 109.5 . . ?
H72B C72 H72C 109.5 . . ?
C70A C72A H72D 109.5 . . ?
C70A C72A H72E 109.5 . . ?
C70A C72A H72F 109.5 . . ?
H72D C72A H72E 109.5 . . ?
H72D C72A H72F 109.5 . . ?
H72E C72A H72F 109.5 . . ?

loop_
_geom_bond_atom_site_label_1
_geom_bond_atom_site_label_2
_geom_bond_distance
_geom_bond_site_symmetry_2
_geom_bond_publ_flag
Nd1 Cnt1 2.79877(11) . ?
Nd1 Cnt2 2.79281(12) . ?
Nd1 I1 3.0591(3) . ?
Nd1 S1 2.7720(6) . ?
Nd1 S2 2.7515(6) . ?
Nd1 C9 3.061(2) . ?
Nd1 C47 3.070(2) . ?
Nd1 C48 3.078(2) . ?
S1 C1 1.767(2) . ?
S2 C37 1.767(2) . ?
C1 C2 1.405(3) . ?
C1 C6 1.409(3) . ?
C2 C3 1.388(3) . ?
C2 C7 1.494(3) . ?
C3 H3 0.9500 . ?
C3 C4 1.392(3) . ?
C4 H4 0.9500 . ?
C4 C5 1.382(3) . ?
C5 H5 0.9500 . ?
C5 C6 1.395(3) . ?
C6 C22 1.501(3) . ?
C7 C8 1.415(3) . ?
C7 C12 1.412(3) . ?
C8 C9 1.394(3) . ?
C8 C13 1.522(3) . ?
C9 H9 0.9500 . ?
C9 C10 1.400(3) . ?
C10 C11 1.390(3) . ?
C10 C16 1.524(3) . ?
C11 H11 0.9500 . ?
C11 C12 1.403(3) . ?
C12 C19 1.526(3) . ?
C13 H13 1.0000 . ?
C13 C14 1.525(3) . ?
C13 C15 1.536(4) . ?
C14 H14A 0.9800 . ?
C14 H14B 0.9800 . ?
C14 H14C 0.9800 . ?
C15 H15A 0.9800 . ?
C15 H15B 0.9800 . ?
C15 H15C 0.9800 . ?
C16 H16 1.0000 . ?
C16 H16A 1.0000 . ?
C16 C17 1.519(7) . ?
C16 C17A 1.509(11) . ?
C16 C18 1.553(7) . ?
C16 C18A 1.492(9) . ?
C17 H17A 0.9800 . ?
C17 H17B 0.9800 . ?
C17 H17C 0.9800 . ?
C17A H17D 0.9800 . ?
C17A H17E 0.9800 . ?
C17A H17F 0.9800 . ?
C18 H18A 0.9800 . ?
C18 H18B 0.9800 . ?
C18 H18C 0.9800 . ?
C18A H18D 0.9800 . ?
C18A H18E 0.9800 . ?
C18A H18F 0.9800 . ?
C19 H19 1.0000 . ?
C19 C20 1.530(3) . ?
C19 C21 1.524(4) . ?
C20 H20A 0.9800 . ?
C20 H20B 0.9800 . ?
C20 H20C 0.9800 . ?
C21 H21A 0.9800 . ?
C21 H21B 0.9800 . ?
C21 H21C 0.9800 . ?
C22 C23 1.406(3) . ?
C22 C27 1.399(3) . ?
C23 C24 1.393(3) . ?
C23 C28 1.516(3) . ?
C24 H24 0.9500 . ?
C24 C25 1.383(4) . ?
C25 C26 1.389(3) . ?
C25 C31 1.522(3) . ?
C26 H26 0.9500 . ?
C26 C27 1.401(3) . ?
C27 C34 1.515(3) . ?
C28 H28 1.0000 . ?
C28 C29 1.534(4) . ?
C28 C30 1.519(4) . ?
C29 H29A 0.9800 . ?
C29 H29B 0.9800 . ?
C29 H29C 0.9800 . ?
C30 H30A 0.9800 . ?
C30 H30B 0.9800 . ?
C30 H30C 0.9800 . ?
C31 H31 1.0000 . ?
C31 C32 1.520(4) . ?
C31 C33 1.521(4) . ?
C32 H32A 0.9800 . ?
C32 H32B 0.9800 . ?
C32 H32C 0.9800 . ?
C33 H33A 0.9800 . ?
C33 H33B 0.9800 . ?
C33 H33C 0.9800 . ?
C34 H34 1.0000 . ?
C34 C35 1.514(4) . ?
C34 C36 1.526(4) . ?
C35 H35A 0.9800 . ?
C35 H35B 0.9800 . ?
C35 H35C 0.9800 . ?
C36 H36A 0.9800 . ?
C36 H36B 0.9800 . ?
C36 H36C 0.9800 . ?
C37 C38 1.404(3) . ?
C37 C42 1.407(3) . ?
C38 C39 1.392(3) . ?
C38 C43 1.490(3) . ?
C39 H39 0.9500 . ?
C39 C40 1.385(3) . ?
C40 H40 0.9500 . ?
C40 C41 1.388(3) . ?
C41 H41 0.9500 . ?
C41 C42 1.394(3) . ?
C42 C58 1.496(3) . ?
C43 C44 1.414(3) . ?
C43 C48 1.416(3) . ?
C44 C45 1.400(3) . ?
C44 C49 1.525(3) . ?
C45 H45 0.9500 . ?
C45 C46 1.395(3) . ?
C46 C47 1.403(3) . ?
C46 C52 1.519(3) . ?
C47 H47 0.9500 . ?
C47 C48 1.391(3) . ?
C48 C55 1.520(3) . ?
C49 H49 1.0000 . ?
C49 C50 1.522(3) . ?
C49 C51 1.536(3) . ?
C50 H50A 0.9800 . ?
C50 H50B 0.9800 . ?
C50 H50C 0.9800 . ?
C51 H51A 0.9800 . ?
C51 H51B 0.9800 . ?
C51 H51C 0.9800 . ?
C52 H52 1.0000 . ?
C52 H52A 1.0000 . ?
C52 C53 1.535(6) . ?
C52 C53A 1.544(9) . ?
C52 C54 1.519(4) . ?
C53 H53A 0.9800 . ?
C53 H53B 0.9800 . ?
C53 H53C 0.9800 . ?
C53A H53D 0.9800 . ?
C53A H53E 0.9800 . ?
C53A H53F 0.9800 . ?
C54 H54A 0.9800 . ?
C54 H54B 0.9800 . ?
C54 H54C 0.9800 . ?
C55 H55 1.0000 . ?
C55 C56 1.534(4) . ?
C55 C57 1.523(4) . ?
C56 H56A 0.9800 . ?
C56 H56B 0.9800 . ?
C56 H56C 0.9800 . ?
C57 H57A 0.9800 . ?
C57 H57B 0.9800 . ?
C57 H57C 0.9800 . ?
C58 C59 1.470(5) . ?
C58 C59A 1.178(16) . ?
C58 C63 1.363(5) . ?
C58 C63A 1.587(15) . ?
C59 C60 1.397(6) . ?
C59 C64 1.517(5) . ?
C59A C60A 1.44(2) . ?
C59A C64A 1.476(18) . ?
C60 H60 0.9500 . ?
C60 C61 1.383(5) . ?
C60A H60A 0.9500 . ?
C60A C61A 1.370(16) . ?
C61 C62 1.381(5) . ?
C61 C67 1.516(4) . ?
C61A C62A 1.353(16) . ?
C61A C67A 1.533(15) . ?
C62 H62 0.9500 . ?
C62 C63 1.416(6) . ?
C62A H62A 0.9500 . ?
C62A C63A 1.348(18) . ?
C63 C70 1.524(5) . ?
C63A C70A 1.526(9) . ?
C64 H64 1.0000 . ?
C64 C65 1.528(7) . ?
C64 C66 1.516(10) . ?
C64A H64A 1.0000 . ?
C64A C65A 1.56(2) . ?
C64A C66A 1.56(3) . ?
C65 H65A 0.9800 . ?
C65 H65B 0.9800 . ?
C65 H65C 0.9800 . ?
C65A H65D 0.9800 . ?
C65A H65E 0.9800 . ?
C65A H65F 0.9800 . ?
C66 H66A 0.9800 . ?
C66 H66B 0.9800 . ?
C66 H66C 0.9800 . ?
C66A H66D 0.9800 . ?
C66A H66E 0.9800 . ?
C66A H66F 0.9800 . ?
C67 H67 1.0000 . ?
C67 C68 1.508(11) . ?
C67 C69 1.457(11) . ?
C67A H67A 1.0000 . ?
C67A C68A 1.66(3) . ?
C67A C69A 1.35(3) . ?
C68 H68A 0.9800 . ?
C68 H68B 0.9800 . ?
C68 H68C 0.9800 . ?
C68A H68D 0.9800 . ?
C68A H68E 0.9800 . ?
C68A H68F 0.9800 . ?
C69 H69A 0.9800 . ?
C69 H69B 0.9800 . ?
C69 H69C 0.9800 . ?
C69A H69D 0.9800 . ?
C69A H69E 0.9800 . ?
C69A H69F 0.9800 . ?
C70 H70 1.0000 . ?
C70 C71 1.531(6) . ?
C70 C72 1.533(6) . ?
C70A H70A 1.0000 . ?
C70A C71A 1.537(9) . ?
C70A C72A 1.559(17) . ?
C71 H71A 0.9800 . ?
C71 H71B 0.9800 . ?
C71 H71C 0.9800 . ?
C71A H71D 0.9800 . ?
C71A H71E 0.9800 . ?
C71A H71F 0.9800 . ?
C72 H72A 0.9800 . ?
C72 H72B 0.9800 . ?
C72 H72C 0.9800 . ?
C72A H72D 0.9800 . ?
C72A H72E 0.9800 . ?
C72A H72F 0.9800 . ?

loop_
_geom_torsion_atom_site_label_1
_geom_torsion_atom_site_label_2
_geom_torsion_atom_site_label_3
_geom_torsion_atom_site_label_4
_geom_torsion
_geom_torsion_site_symmetry_1
_geom_torsion_site_symmetry_2
_geom_torsion_site_symmetry_3
_geom_torsion_site_symmetry_4
_geom_torsion_publ_flag
Nd1 S1 C1 C2 -7.9(2) . . . . ?
Nd1 S1 C1 C6 172.82(15) . . . . ?
Nd1 S2 C37 C38 -5.7(2) . . . . ?
Nd1 S2 C37 C42 174.56(15) . . . . ?
Nd1 C9 C10 C11 68.1(2) . . . . ?
Nd1 C9 C10 C16 -115.6(2) . . . . ?
Nd1 C47 C48 C43 -68.02(18) . . . . ?
Nd1 C47 C48 C55 118.0(2) . . . . ?
Nd1 C48 C55 C56 -179.19(17) . . . . ?
Nd1 C48 C55 C57 57.7(2) . . . . ?
S1 C1 C2 C3 -178.68(18) . . . . ?
S1 C1 C2 C7 0.5(3) . . . . ?
S1 C1 C6 C5 179.39(18) . . . . ?
S1 C1 C6 C22 0.5(3) . . . . ?
S2 C37 C38 C39 -177.97(18) . . . . ?
S2 C37 C38 C43 0.2(3) . . . . ?
S2 C37 C42 C41 177.77(18) . . . . ?
S2 C37 C42 C58 -1.5(3) . . . . ?
C1 C2 C3 C4 -0.9(4) . . . . ?
C1 C2 C7 C8 -82.4(3) . . . . ?
C1 C2 C7 C12 101.0(3) . . . . ?
C1 C6 C22 C23 -86.0(3) . . . . ?
C1 C6 C22 C27 93.6(3) . . . . ?
C2 C1 C6 C5 0.1(3) . . . . ?
C2 C1 C6 C22 -178.9(2) . . . . ?
C2 C3 C4 C5 0.4(4) . . . . ?
C2 C7 C8 C9 -179.3(2) . . . . ?
C2 C7 C8 C13 -6.9(3) . . . . ?
C2 C7 C12 C11 178.4(2) . . . . ?
C2 C7 C12 C19 3.0(3) . . . . ?
C3 C2 C7 C8 96.7(3) . . . . ?
C3 C2 C7 C12 -79.9(3) . . . . ?
C3 C4 C5 C6 0.3(4) . . . . ?
C4 C5 C6 C1 -0.6(4) . . . . ?
C4 C5 C6 C22 178.4(2) . . . . ?
C5 C6 C22 C23 95.1(3) . . . . ?
C5 C6 C22 C27 -85.3(3) . . . . ?
C6 C1 C2 C3 0.6(3) . . . . ?
C6 C1 C2 C7 179.8(2) . . . . ?
C6 C22 C23 C24 177.6(2) . . . . ?
C6 C22 C23 C28 -3.2(3) . . . . ?
C6 C22 C27 C26 -177.2(2) . . . . ?
C6 C22 C27 C34 2.2(3) . . . . ?
C7 C2 C3 C4 180.0(2) . . . . ?
C7 C8 C9 Nd1 -67.58(18) . . . . ?
C7 C8 C9 C10 2.2(3) . . . . ?
C7 C8 C13 C14 145.8(2) . . . . ?
C7 C8 C13 C15 -92.1(3) . . . . ?
C7 C12 C19 C20 -75.9(3) . . . . ?
C7 C12 C19 C21 158.0(2) . . . . ?
C8 C7 C12 C11 1.8(3) . . . . ?
C8 C7 C12 C19 -173.6(2) . . . . ?
C8 C9 C10 C11 -0.7(3) . . . . ?
C8 C9 C10 C16 175.7(2) . . . . ?
C9 C8 C13 C14 -41.8(3) . . . . ?
C9 C8 C13 C15 80.3(3) . . . . ?
C9 C10 C11 C12 -0.3(3) . . . . ?
C9 C10 C16 C17 172.2(4) . . . . ?
C9 C10 C16 C17A -154.7(5) . . . . ?
C9 C10 C16 C18 -63.1(4) . . . . ?
C9 C10 C16 C18A -28.1(5) . . . . ?
C10 C11 C12 C7 -0.2(3) . . . . ?
C10 C11 C12 C19 175.1(2) . . . . ?
C11 C10 C16 C17 -11.6(5) . . . . ?
C11 C10 C16 C17A 21.4(6) . . . . ?
C11 C10 C16 C18 113.1(4) . . . . ?
C11 C10 C16 C18A 148.0(5) . . . . ?
C11 C12 C19 C20 108.9(3) . . . . ?
C11 C12 C19 C21 -17.2(3) . . . . ?
C12 C7 C8 C9 -2.7(3) . . . . ?
C12 C7 C8 C13 169.7(2) . . . . ?
C13 C8 C9 Nd1 119.91(19) . . . . ?
C13 C8 C9 C10 -170.3(2) . . . . ?
C16 C10 C11 C12 -176.6(2) . . . . ?
C22 C23 C24 C25 0.0(4) . . . . ?
C22 C23 C28 C29 149.3(2) . . . . ?
C22 C23 C28 C30 -87.6(3) . . . . ?
C22 C27 C34 C35 -116.4(3) . . . . ?
C22 C27 C34 C36 118.7(3) . . . . ?
C23 C22 C27 C26 2.4(3) . . . . ?
C23 C22 C27 C34 -178.2(2) . . . . ?
C23 C24 C25 C26 1.5(4) . . . . ?
C23 C24 C25 C31 -179.3(2) . . . . ?
C24 C23 C28 C29 -31.5(3) . . . . ?
C24 C23 C28 C30 91.6(3) . . . . ?
C24 C25 C26 C27 -1.0(4) . . . . ?
C24 C25 C31 C32 157.5(3) . . . . ?
C24 C25 C31 C33 -78.2(3) . . . . ?
C25 C26 C27 C22 -0.9(4) . . . . ?
C25 C26 C27 C34 179.7(2) . . . . ?
C26 C25 C31 C32 -23.3(4) . . . . ?
C26 C25 C31 C33 101.0(3) . . . . ?
C26 C27 C34 C35 62.9(3) . . . . ?
C26 C27 C34 C36 -62.0(3) . . . . ?
C27 C22 C23 C24 -2.0(3) . . . . ?
C27 C22 C23 C28 177.2(2) . . . . ?
C28 C23 C24 C25 -179.2(2) . . . . ?
C31 C25 C26 C27 179.8(2) . . . . ?
C37 C38 C39 C40 -0.2(4) . . . . ?
C37 C38 C43 C44 99.9(3) . . . . ?
C37 C38 C43 C48 -83.4(3) . . . . ?
C37 C42 C58 C59 97.9(3) . . . . ?
C37 C42 C58 C59A 94.1(12) . . . . ?
C37 C42 C58 C63 -82.9(4) . . . . ?
C37 C42 C58 C63A -86.0(7) . . . . ?
C38 C37 C42 C41 -2.0(3) . . . . ?
C38 C37 C42 C58 178.8(2) . . . . ?
C38 C39 C40 C41 -1.2(4) . . . . ?
C38 C43 C44 C45 179.7(2) . . . . ?
C38 C43 C44 C49 6.2(3) . . . . ?
C38 C43 C48 Nd1 113.78(18) . . . . ?
C38 C43 C48 C47 -179.0(2) . . . . ?
C38 C43 C48 C55 -5.0(3) . . . . ?
C39 C38 C43 C44 -82.0(3) . . . . ?
C39 C38 C43 C48 94.8(3) . . . . ?
C39 C40 C41 C42 1.0(4) . . . . ?
C40 C41 C42 C37 0.6(4) . . . . ?
C40 C41 C42 C58 179.9(2) . . . . ?
C41 C42 C58 C59 -81.3(4) . . . . ?
C41 C42 C58 C59A -85.1(12) . . . . ?
C41 C42 C58 C63 97.8(4) . . . . ?
C41 C42 C58 C63A 94.8(7) . . . . ?
C42 C37 C38 C39 1.8(3) . . . . ?
C42 C37 C38 C43 179.9(2) . . . . ?
C42 C58 C59 C60 -178.1(3) . . . . ?
C42 C58 C59 C64 -2.9(6) . . . . ?
C42 C58 C59A C60A -177.7(9) . . . . ?
C42 C58 C59A C64A 2(2) . . . . ?
C42 C58 C63 C62 178.5(3) . . . . ?
C42 C58 C63 C70 -1.5(5) . . . . ?
C42 C58 C63A C62A 178.3(9) . . . . ?
C42 C58 C63A C70A -8.0(14) . . . . ?
C43 C38 C39 C40 -178.3(2) . . . . ?
C43 C44 C45 C46 -2.4(3) . . . . ?
C43 C44 C49 C50 162.5(2) . . . . ?
C43 C44 C49 C51 -70.3(3) . . . . ?
C43 C48 C55 C56 -85.2(3) . . . . ?
C43 C48 C55 C57 151.7(2) . . . . ?
C44 C43 C48 Nd1 -69.48(19) . . . . ?
C44 C43 C48 C47 -2.2(3) . . . . ?
C44 C43 C48 C55 171.7(2) . . . . ?
C44 C45 C46 C47 0.8(3) . . . . ?
C44 C45 C46 C52 -175.1(2) . . . . ?
C45 C44 C49 C50 -10.9(3) . . . . ?
C45 C44 C49 C51 116.3(2) . . . . ?
C45 C46 C47 Nd1 67.59(19) . . . . ?
C45 C46 C47 C48 0.1(3) . . . . ?
C45 C46 C52 C53 94.2(8) . . . . ?
C45 C46 C52 C53A 112.6(10) . . . . ?
C45 C46 C52 C54 -23.8(3) . . . . ?
C46 C47 C48 Nd1 68.7(2) . . . . ?
C46 C47 C48 C43 0.6(3) . . . . ?
C46 C47 C48 C55 -173.3(2) . . . . ?
C47 C46 C52 C53 -81.7(7) . . . . ?
C47 C46 C52 C53A -63.3(10) . . . . ?
C47 C46 C52 C54 160.3(2) . . . . ?
C47 C48 C55 C56 88.6(3) . . . . ?
C47 C48 C55 C57 -34.5(3) . . . . ?
C48 C43 C44 C45 3.0(3) . . . . ?
C48 C43 C44 C49 -170.5(2) . . . . ?
C49 C44 C45 C46 171.1(2) . . . . ?
C52 C46 C47 Nd1 -116.38(19) . . . . ?
C52 C46 C47 C48 176.1(2) . . . . ?
C58 C59 C60 C61 -1.0(6) . . . . ?
C58 C59 C64 C65 139.5(5) . . . . ?
C58 C59 C64 C66 -95.2(5) . . . . ?
C58 C59A C60A C61A -1(2) . . . . ?
C58 C59A C64A C65A 133.4(18) . . . . ?
C58 C59A C64A C66A -103.3(19) . . . . ?
C58 C63 C70 C71 -86.9(5) . . . . ?
C58 C63 C70 C72 149.0(4) . . . . ?
C58 C63A C70A C71A -109.8(15) . . . . ?
C58 C63A C70A C72A 129.5(13) . . . . ?
C59 C58 C63 C62 -2.4(6) . . . . ?
C59 C58 C63 C70 177.6(4) . . . . ?
C59 C60 C61 C62 -1.0(6) . . . . ?
C59 C60 C61 C67 177.5(4) . . . . ?
C59A C58 C63A C62A -1.9(18) . . . . ?
C59A C58 C63A C70A 171.9(15) . . . . ?
C59A C60A C61A C62A -1.4(18) . . . . ?
C59A C60A C61A C67A 179.2(12) . . . . ?
C60 C59 C64 C65 -45.4(6) . . . . ?
C60 C59 C64 C66 79.8(6) . . . . ?
C60 C61 C62 C63 1.4(5) . . . . ?
C60 C61 C67 C68 113.4(5) . . . . ?
C60 C61 C67 C69 -115.9(5) . . . . ?
C60A C59A C64A C65A -47(2) . . . . ?
C60A C59A C64A C66A 76.1(18) . . . . ?
C60A C61A C62A C63A 2.0(19) . . . . ?
C60A C61A C67A C68A 66.0(19) . . . . ?
C60A C61A C67A C69A -87.3(16) . . . . ?
C61 C62 C63 C58 0.4(6) . . . . ?
C61 C62 C63 C70 -179.6(4) . . . . ?
C61A C62A C63A C58 -0.5(18) . . . . ?
C61A C62A C63A C70A -174.4(13) . . . . ?
C62 C61 C67 C68 -68.1(5) . . . . ?
C62 C61 C67 C69 62.5(5) . . . . ?
C62 C63 C70 C71 93.1(5) . . . . ?
C62 C63 C70 C72 -31.0(5) . . . . ?
C62A C61A C67A C68A -113.3(18) . . . . ?
C62A C61A C67A C69A 93.3(16) . . . . ?
C62A C63A C70A C71A 63.3(18) . . . . ?
C62A C63A C70A C72A -57.4(16) . . . . ?
C63 C58 C59 C60 2.7(6) . . . . ?
C63 C58 C59 C64 177.9(4) . . . . ?
C63A C58 C59A C60A 2(2) . . . . ?
C63A C58 C59A C64A -178.1(13) . . . . ?
C64 C59 C60 C61 -176.3(4) . . . . ?
C64A C59A C60A C61A 179.7(13) . . . . ?
C67 C61 C62 C63 -177.1(3) . . . . ?
C67A C61A C62A C63A -178.7(12) . . . . ?
